data_7041750
loop_
_publ_author_name
'Mel'nikova, S. V.'
'Molokeev, M. S.'
'Laptash, N. M.'
'Pogoreltsev, E. I.'
'Misyul, S. V.'
'Flerov, I. N.'

_publ_section_title
;
 Sequence of phase transitions in (NH4)3SiF7.
;
_journal_issue 8
_journal_name_full 'Dalton transactions (Cambridge, England : 2003)'
_journal_page_first 2609
_journal_page_last 2617
_journal_paper_doi 10.1039/c6dt04874a
_journal_volume 46
_journal_year 2017
_chemical_formula_moiety 'F6 Si, F, 3(N)'
_chemical_formula_sum 'F7 N3 Si'
_chemical_formula_weight 203.12
_space_group_IT_number 14
_symmetry_cell_setting monoclinic
_symmetry_space_group_name_Hall '-P 2ybc'
_symmetry_space_group_name_H-M 'P 1 21/c 1'
_cell_angle_alpha 90
_cell_angle_beta 90.7449(17)
_cell_angle_gamma 90
_cell_formula_units_Z 8
_cell_length_a 11.57104(27)
_cell_length_b 11.40731(27)
_cell_length_c 11.43002(29)
_cell_measurement_reflns_used 104
_cell_measurement_temperature 133
_cell_measurement_theta_max 60.0022272
_cell_measurement_theta_min 2.5
_cell_volume 1508.57(6)
_diffrn_ambient_temperature 133
_diffrn_measurement_device_type
;
D8 ADVANCE Bruker
;
_diffrn_radiation_monochromator none
_diffrn_radiation_probe x-ray
_diffrn_radiation_type
;
 Cu K\a~1~~2~
;
_exptl_absorpt_coefficient_mu 3.699
_exptl_crystal_density_diffrn 1.788439
_pd_char_colour
;
colourless
;
_pd_meas_2theta_range_inc 0.0160352
_pd_meas_2theta_range_max 120.004454
_pd_meas_2theta_range_min 5
_pd_meas_scan_method step
_pd_proc_ls_pref_orient_corr
;
Anisotropic model of PO. Spherical harmonics 2 ordrer.
 Jarvinen (1993). Application of symmetrized harmonics expansion to correction
of the preferred orientation effect. - J. Appl. Cryst. 26 p525-531.
;
_pd_proc_ls_profile_function PearsonVII
_pd_proc_ls_prof_R_factor 6.214
_pd_proc_ls_prof_wR_expected 3.415
_pd_proc_ls_prof_wR_factor 8.657
_pd_proc_number_of_points 7172
_pd_spec_mount_mode reflection
_refine_ls_goodness_of_fit_all 2.535
_refine_ls_R_I_factor 3.95
_refine_ls_shift/su_max 0.01000
_cod_data_source_file c6dt04874a5.cif
_cod_data_source_block a
_cod_depositor_comments 'Adding full bibliography for 7041748--7041751.cif.'
_cod_original_cell_volume 1508.570(63)
_cod_original_sg_symbol_Hall
;
-P 2ybc
;
_cod_original_sg_symbol_H-M P21/c
_cod_original_formula_sum
;
F7 N3 Si
;
_cod_database_code 7041750

loop_
_symmetry_equiv_pos_as_xyz
'x, y, z'
'-x, -y, -z'
'-x, y+1/2, -z+1/2'
'x, -y+1/2, z+1/2'

loop_
_atom_site_label
_atom_site_type_symbol
_atom_site_fract_x
_atom_site_fract_y
_atom_site_fract_z
_atom_site_occupancy
_atom_site_B_iso_or_equiv
Si1 Si 0 0 0.5 1 1.83(17)
Si2 Si 0.5 0 0.5 1 1.83(17)
Si3 Si 0 0 0 1 1.83(17)
Si4 Si 0.5 0 0 1 1.83(17)
F1 F 0.2566(14) 0.7632(11) 0.2401(16) 1 2.33(19)
F2 F 0.7428(14) 0.7700(11) 0.2485(16) 1 2.33(19)
F3 F 0.0065(13) 0.1402(13) 0.0313(13) 1 2.33(19)
F4 F 0.4985(13) 0.1329(13) -0.0339(13) 1 2.33(19)
F5 F -0.0060(12) 0.4410(11) 0.8634(12) 1 2.33(19)
F6 F 0.4933(12) 0.4804(11) 0.8544(12) 1 2.33(19)
F7 F 0.0871(10) 0.3910(11) 0.0391(12) 1 2.33(19)
F8 F 0.6315(10) 0.4136(11) 0.0245(12) 1 2.33(19)
F9 F 0.8769(10) 0.0792(11) 0.5380(12) 1 2.33(19)
F10 F 0.4178(10) 0.1219(11) 0.5220(12) 1 2.33(19)
F11 F 0.9237(12) 0.5368(12) 0.6158(12) 1 2.33(19)
F12 F 0.4034(12) 0.4678(12) 0.6020(12) 1 2.33(19)
F13 F 0.1146(12) -0.0005(12) 0.0771(12) 1 2.33(19)
F14 F 0.6234(12) 0.0229(12) 0.0933(12) 1 2.33(19)
N1 N 0.0071(16) 0.7745(14) 0.2601(17) 1 1.00(23)
N2 N 0.4944(16) 0.7592(14) 0.2581(17) 1 1.00(23)
N3 N 0.2545(21) 0.2026(12) -0.0115(23) 1 1.00(23)
N4 N 0.7461(21) 0.2101(12) -0.0033(23) 1 1.00(23)
N5 N 0.2531(19) 0.4649(14) 0.7911(17) 1 1.00(23)
N6 N 0.7417(19) 0.5079(14) 0.7988(17) 1 1.00(23)

loop_
_diffrn_radiation_wavelength
_diffrn_radiation_wavelength_wt
1.5406 1.0000
1.5443 0.5000

loop_
_geom_angle_atom_site_label_1
_geom_angle_atom_site_label_2
_geom_angle_atom_site_label_3
_geom_angle
_geom_angle_site_symmetry_1
_geom_angle_site_symmetry_3
F5 Si1 F7 88.17(64) 3_546 3_545
F5 Si1 F9 90.01(63) 3_546 1_455
F7 Si1 F9 87.71(58) 3_545 1_455
F6 Si2 F8 96.17(64) 3_646 3_645
F6 Si2 F10 88.92(64) 3_646 1_555
F8 Si2 F10 89.86(55) 3_645 1_555
F3 Si3 F11 84.47(71) 1_555 3_645
F3 Si3 F13 81.16(75) 1_555 1_555
F11 Si3 F13 89.68(69) 3_645 1_555
F4 Si4 F12 92.62(72) 1_555 3_645
F4 Si4 F14 90.71(70) 1_555 1_555
F12 Si4 F14 84.94(65) 3_645 1_555

loop_
_geom_bond_atom_site_label_1
_geom_bond_atom_site_label_2
_geom_bond_distance
_geom_bond_site_symmetry_2
Si1 F5 1.701(14) 3_546
Si1 F7 1.658(12) 3_545
Si1 F9 1.746(12) 1_455
Si2 F6 1.680(14) 3_646
Si2 F8 1.831(12) 3_645
Si2 F10 1.705(12) .
Si3 F3 1.640(15) .
Si3 F11 1.655(14) 3_645
Si3 F13 1.583(14) .
Si4 F4 1.565(15) .
Si4 F12 1.667(14) 3_645
Si4 F14 1.790(14) .
